data_4320734
loop_
_publ_author_name
'Alexandre E. Meier-Callahan'
'Angel J. Di Bilio'
'Liliya Simkhovich'
'Atif Mahammed'
'Israel Goldberg'
'Harry B. Gray'
'Zeev Gross'

_publ_section_title
;
 Chromium Corroles in Four Oxidation States
;
_journal_name_full 'Inorganic Chemistry'
_journal_page_first 6788
_journal_page_last 6793
_journal_paper_doi 10.1021/ic010723z
_journal_volume 40
_journal_year 2001
_chemical_formula_moiety '(C47 H18 Cr F15 N6) . 1.5(C6 H6)'
_chemical_formula_sum 'C56 H27 Cr F15 N6'
_chemical_formula_weight 1120.84
_chemical_name_systematic
;
   ?
;
_space_group_IT_number 15
_symmetry_cell_setting monoclinic
_symmetry_space_group_name_Hall '-C 2yc'
_symmetry_space_group_name_H-M 'C 1 2/c 1'
_atom_sites_solution_hydrogens geom
_atom_sites_solution_primary direct
_atom_sites_solution_secondary difmap
_audit_creation_method SHELXL-97
_cell_angle_alpha 90.0000(18)
_cell_angle_beta 98.191(2)
_cell_angle_gamma 90.000(6)
_cell_formula_units_Z 8
_cell_length_a 40.7050(5)
_cell_length_b 8.7400(9)
_cell_length_c 26.9990(17)
_cell_measurement_reflns_used 7986
_cell_measurement_temperature 110(2)
_cell_measurement_theta_max 25.39
_cell_measurement_theta_min 2.35
_cell_volume 9507.2(12)
_computing_cell_refinement Denzo
_computing_data_collection 'Collect, Nonius B.V.'
_computing_data_reduction Denzo
_computing_structure_refinement 'SHELXL-97 (Sheldrick, 1997)'
_computing_structure_solution SIR-92
_diffrn_ambient_temperature 110(2)
_diffrn_detector_area_resol_mean '56 microns'
_diffrn_measured_fraction_theta_full 0.912
_diffrn_measured_fraction_theta_max 0.912
_diffrn_measurement_device_type 'Nonius KappaCCD'
_diffrn_measurement_method '0.7 deg. Phi scans'
_diffrn_radiation_monochromator graphite
_diffrn_radiation_source 'fine-focus sealed tube'
_diffrn_radiation_type MoK\a
_diffrn_radiation_wavelength 0.71070
_diffrn_reflns_av_R_equivalents 0.0000
_diffrn_reflns_av_sigmaI/netI 0.1997
_diffrn_reflns_limit_h_max 48
_diffrn_reflns_limit_h_min 0
_diffrn_reflns_limit_k_max 8
_diffrn_reflns_limit_k_min 0
_diffrn_reflns_limit_l_max 31
_diffrn_reflns_limit_l_min -32
_diffrn_reflns_number 7986
_diffrn_reflns_theta_full 25.39
_diffrn_reflns_theta_max 25.39
_diffrn_reflns_theta_min 2.35
_exptl_absorpt_coefficient_mu 0.348
_exptl_crystal_colour 'dark violet'
_exptl_crystal_density_diffrn 1.566
_exptl_crystal_density_method 'not measured'
_exptl_crystal_description 'thin plates'
_exptl_crystal_F_000 4512
_exptl_crystal_size_max 0.40
_exptl_crystal_size_mid 0.20
_exptl_crystal_size_min 0.03
_refine_diff_density_max 0.614
_refine_diff_density_min -0.497
_refine_diff_density_rms 0.085
_refine_ls_extinction_method none
_refine_ls_goodness_of_fit_ref 1.025
_refine_ls_hydrogen_treatment mixed
_refine_ls_matrix_type full
_refine_ls_number_parameters 691
_refine_ls_number_reflns 7986
_refine_ls_number_restraints 0
_refine_ls_restrained_S_all 1.025
_refine_ls_R_factor_all 0.2273
_refine_ls_R_factor_gt 0.0935
_refine_ls_shift/su_max 0.044
_refine_ls_shift/su_mean 0.006
_refine_ls_structure_factor_coef Fsqd
_refine_ls_weighting_details 'calc w=1/[\s^2^(Fo^2^)+(0.0458P)^2^+87.5606P] where P=(Fo^2^+2Fc^2^)/3'
_refine_ls_weighting_scheme calc
_refine_ls_wR_factor_gt 0.1564
_refine_ls_wR_factor_ref 0.2162
_reflns_number_gt 3845
_reflns_number_total 7986
_reflns_threshold_expression >2sigma(I)
_cod_data_source_file ic010723z.cif
_cod_data_source_block tx31
_cod_database_code 4320734

loop_
_symmetry_equiv_pos_as_xyz
'x, y, z'
'-x, y, -z+1/2'
'x+1/2, y+1/2, z'
'-x+1/2, y+1/2, -z+1/2'
'-x, -y, -z'
'x, -y, z-1/2'
'-x+1/2, -y+1/2, -z'
'x+1/2, -y+1/2, z-1/2'

loop_
_atom_site_label
_atom_site_type_symbol
_atom_site_fract_x
_atom_site_fract_y
_atom_site_fract_z
_atom_site_U_iso_or_equiv
_atom_site_adp_type
_atom_site_occupancy
_atom_site_symmetry_multiplicity
_atom_site_calc_flag
_atom_site_refinement_flags
_atom_site_disorder_assembly
_atom_site_disorder_group
Cr Cr 0.09630(3) 0.24582(14) 0.11185(4) 0.0246(3) Uani 1 1 d . . .
F1 F 0.10318(12) -0.1385(5) 0.26880(15) 0.0519(14) Uani 1 1 d . . .
F2 F 0.11380(12) -0.2229(6) 0.36525(15) 0.0523(13) Uani 1 1 d . . .
F3 F 0.12773(11) -0.0086(5) 0.43777(14) 0.0487(13) Uani 1 1 d . . .
F4 F 0.13136(12) 0.2914(5) 0.41306(15) 0.0531(14) Uani 1 1 d . . .
F5 F 0.11921(11) 0.3781(5) 0.31713(15) 0.0454(12) Uani 1 1 d . . .
F6 F 0.20962(15) 0.6014(6) 0.1557(2) 0.0798(19) Uani 1 1 d . . .
F7 F 0.27383(17) 0.6518(9) 0.1517(3) 0.147(4) Uani 1 1 d . . .
F8 F 0.30855(14) 0.4616(11) 0.0994(3) 0.177(5) Uani 1 1 d . . .
F9 F 0.27796(16) 0.2153(10) 0.0519(3) 0.136(3) Uani 1 1 d . . .
F10 F 0.21379(14) 0.1566(7) 0.05869(18) 0.0659(16) Uani 1 1 d . . .
F11 F 0.07041(10) 0.6292(5) -0.04139(14) 0.0351(11) Uani 1 1 d . . .
F12 F 0.05021(10) 0.7240(5) -0.13512(15) 0.0446(12) Uani 1 1 d . . .
F13 F 0.02808(12) 0.5186(6) -0.20790(15) 0.0571(14) Uani 1 1 d . . .
F14 F 0.02685(12) 0.2143(6) -0.18544(15) 0.0595(15) Uani 1 1 d . . .
F15 F 0.04773(12) 0.1180(5) -0.09191(15) 0.0468(13) Uani 1 1 d . . .
C1 C 0.03577(18) 0.1444(8) 0.1391(3) 0.0245(18) Uani 1 1 d . . .
C2 C 0.0189(2) 0.1088(9) 0.1804(3) 0.037(2) Uani 1 1 d . . .
H2 H -0.0042 0.0913 0.1793 0.045 Uiso 1 1 calc R . .
C3 C 0.04252(19) 0.1047(8) 0.2223(3) 0.033(2) Uani 1 1 d . . .
H3 H 0.0385 0.0809 0.2553 0.039 Uiso 1 1 calc R . .
C4 C 0.07383(19) 0.1418(8) 0.2082(2) 0.0272(19) Uani 1 1 d . . .
C5 C 0.1060(2) 0.1682(8) 0.2352(2) 0.0281(19) Uani 1 1 d . . .
C6 C 0.13379(18) 0.2254(8) 0.2154(2) 0.0274(18) Uani 1 1 d . . .
C7 C 0.16750(18) 0.2419(9) 0.2390(3) 0.036(2) Uani 1 1 d . . .
H7 H 0.1754 0.2214 0.2732 0.044 Uiso 1 1 calc R . .
C8 C 0.18627(19) 0.2918(9) 0.2043(3) 0.037(2) Uani 1 1 d . . .
H8 H 0.2094 0.3128 0.2101 0.044 Uiso 1 1 calc R . .
C9 C 0.16474(19) 0.3071(8) 0.1574(3) 0.0305(19) Uani 1 1 d . . .
C10 C 0.17334(18) 0.3451(8) 0.1091(3) 0.0284(19) Uani 1 1 d . . .
C11 C 0.15223(18) 0.3531(8) 0.0633(3) 0.0256(18) Uani 1 1 d . . .
C12 C 0.16009(19) 0.3938(8) 0.0149(3) 0.0275(18) Uani 1 1 d . . .
H12 H 0.1815 0.4182 0.0072 0.033 Uiso 1 1 calc R . .
C13 C 0.13153(18) 0.3917(8) -0.0180(3) 0.0255(18) Uani 1 1 d . . .
H13 H 0.1295 0.4172 -0.0525 0.031 Uiso 1 1 calc R . .
C14 C 0.10499(18) 0.3441(8) 0.0084(3) 0.0250(18) Uani 1 1 d . . .
C15 C 0.07138(18) 0.3203(8) -0.0104(2) 0.0257(18) Uani 1 1 d . . .
C16 C 0.04692(17) 0.2593(8) 0.0172(2) 0.0236(17) Uani 1 1 d . . .
C17 C 0.01189(17) 0.2407(9) 0.0057(3) 0.0325(19) Uani 1 1 d . . .
H17 H -0.0013 0.2612 -0.0256 0.039 Uiso 1 1 calc R . .
C18 C 0.00072(19) 0.1874(8) 0.0483(3) 0.035(2) Uani 1 1 d . . .
H18 H -0.0217 0.1633 0.0514 0.041 Uiso 1 1 calc R . .
C19 C 0.02773(18) 0.1746(8) 0.0861(3) 0.0255(18) Uani 1 1 d . . .
N21 N 0.06866(14) 0.1622(6) 0.1576(2) 0.0243(15) Uani 1 1 d . . .
N22 N 0.13335(13) 0.2675(7) 0.16535(19) 0.0248(14) Uani 1 1 d . . .
N23 N 0.11890(14) 0.3246(6) 0.0581(2) 0.0219(14) Uani 1 1 d . . .
N24 N 0.05605(13) 0.2168(6) 0.06586(18) 0.0199(14) Uani 1 1 d . . .
C25 C 0.11095(18) 0.1231(9) 0.2890(3) 0.0284(19) Uani 1 1 d . . .
C26 C 0.1094(2) -0.0284(10) 0.3039(3) 0.037(2) Uani 1 1 d . . .
C27 C 0.11507(19) -0.0740(10) 0.3532(3) 0.034(2) Uani 1 1 d . . .
C28 C 0.12208(19) 0.0343(10) 0.3892(3) 0.034(2) Uani 1 1 d . . .
C29 C 0.12432(19) 0.1841(10) 0.3769(3) 0.035(2) Uani 1 1 d . . .
C30 C 0.11846(19) 0.2281(9) 0.3277(3) 0.033(2) Uani 1 1 d . . .
C31 C 0.2258(2) 0.5017(12) 0.1297(4) 0.060(3) Uani 1 1 d . . .
C32 C 0.2591(3) 0.5267(17) 0.1270(6) 0.096(5) Uani 1 1 d . . .
C33 C 0.2768(3) 0.436(3) 0.1021(7) 0.122(8) Uani 1 1 d . . .
C34 C 0.2609(3) 0.310(2) 0.0779(5) 0.092(5) Uani 1 1 d . . .
C35 C 0.2277(2) 0.2830(13) 0.0817(3) 0.054(3) Uani 1 1 d . . .
C36 C 0.2092(2) 0.3765(10) 0.1076(3) 0.034(2) Uani 1 1 d . . .
C37 C 0.05966(17) 0.3695(8) -0.0631(2) 0.0241(18) Uani 1 1 d . . .
C38 C 0.05969(18) 0.5218(9) -0.0762(3) 0.0277(19) Uani 1 1 d . . .
C39 C 0.0492(2) 0.5732(9) -0.1239(3) 0.033(2) Uani 1 1 d . . .
C40 C 0.03823(19) 0.4707(11) -0.1609(3) 0.039(2) Uani 1 1 d . . .
C41 C 0.0370(2) 0.3189(10) -0.1493(3) 0.040(2) Uani 1 1 d . . .
C42 C 0.04784(18) 0.2699(10) -0.1014(3) 0.0322(19) Uani 1 1 d . . .
N43 N 0.11427(14) 0.0260(6) 0.0978(2) 0.0250(15) Uani 1 1 d . . .
C44 C 0.12738(18) -0.0675(9) 0.1353(3) 0.030(2) Uani 1 1 d . . .
H44 H 0.1264 -0.0357 0.1687 0.036 Uiso 1 1 calc R . .
C45 C 0.14205(19) -0.2053(9) 0.1282(3) 0.035(2) Uani 1 1 d . . .
H45 H 0.1515 -0.2651 0.1560 0.042 Uiso 1 1 calc R . .
C46 C 0.14281(19) -0.2555(9) 0.0800(3) 0.037(2) Uani 1 1 d . . .
H46 H 0.1531 -0.3497 0.0738 0.044 Uiso 1 1 calc R . .
C47 C 0.1283(2) -0.1661(9) 0.0411(3) 0.039(2) Uani 1 1 d . . .
H47 H 0.1279 -0.1993 0.0075 0.047 Uiso 1 1 calc R . .
C48 C 0.11434(18) -0.0277(8) 0.0510(3) 0.0299(19) Uani 1 1 d . . .
H48 H 0.1043 0.0324 0.0237 0.036 Uiso 1 1 calc R . .
N49 N 0.07874(14) 0.4674(7) 0.1278(2) 0.0277(15) Uani 1 1 d . . .
C50 C 0.06994(18) 0.5711(9) 0.0917(3) 0.0301(19) Uani 1 1 d . . .
H50 H 0.0726 0.5457 0.0583 0.036 Uiso 1 1 calc R . .
C51 C 0.05710(18) 0.7148(9) 0.1011(3) 0.033(2) Uani 1 1 d . . .
H51 H 0.0516 0.7862 0.0747 0.039 Uiso 1 1 calc R . .
C52 C 0.05259(18) 0.7512(10) 0.1493(3) 0.039(2) Uani 1 1 d . . .
H52 H 0.0438 0.8476 0.1569 0.047 Uiso 1 1 calc R . .
C53 C 0.0612(2) 0.6441(10) 0.1861(3) 0.045(2) Uani 1 1 d . . .
H53 H 0.0579 0.6650 0.2196 0.054 Uiso 1 1 calc R . .
C54 C 0.0746(2) 0.5064(9) 0.1743(3) 0.036(2) Uani 1 1 d . . .
H54 H 0.0812 0.4357 0.2006 0.043 Uiso 1 1 calc R . .
C55 C 0.2177(4) -0.276(2) -0.0190(11) 0.129(8) Uani 1 1 d . . .
H55 H 0.1952 -0.2913 -0.0329 0.155 Uiso 1 1 calc R . .
C56 C 0.2258(7) -0.178(2) 0.0174(10) 0.132(8) Uani 1 1 d . . .
H56 H 0.2087 -0.1267 0.0314 0.159 Uiso 1 1 calc R . .
C57 C 0.2580(9) -0.149(2) 0.0359(9) 0.184(9) Uani 1 1 d . . .
H57 H 0.2631 -0.0732 0.0611 0.221 Uiso 1 1 calc R . .
C58 C 0.3148(4) 0.2495(15) 0.2237(5) 0.190(10) Uani 1 1 d G . .
H58 H 0.3303 0.3238 0.2383 0.228 Uiso 1 1 calc R . .
C59 C 0.3243(3) 0.1434(19) 0.1900(6) 0.178(10) Uani 1 1 d G . .
H59 H 0.3462 0.1451 0.1817 0.214 Uiso 1 1 calc R . .
C60 C 0.3017(5) 0.0346(14) 0.1686(4) 0.178(9) Uani 1 1 d G . .
H60 H 0.3082 -0.0379 0.1456 0.214 Uiso 1 1 calc R . .
C61 C 0.2697(4) 0.0320(17) 0.1807(5) 0.266(17) Uani 1 1 d G . .
H61 H 0.2542 -0.0423 0.1661 0.320 Uiso 1 1 calc R . .
C62 C 0.2602(3) 0.138(2) 0.2143(6) 0.32(3) Uani 1 1 d G . .
H62 H 0.2383 0.1364 0.2226 0.389 Uiso 1 1 calc R . .
C63 C 0.2828(5) 0.2469(18) 0.2358(4) 0.29(2) Uani 1 1 d G . .
H63 H 0.2763 0.3194 0.2588 0.354 Uiso 1 1 calc R . .

loop_
_atom_site_aniso_label
_atom_site_aniso_U_11
_atom_site_aniso_U_22
_atom_site_aniso_U_33
_atom_site_aniso_U_23
_atom_site_aniso_U_13
_atom_site_aniso_U_12
Cr 0.0280(7) 0.0308(7) 0.0152(6) 0.0007(5) 0.0034(5) -0.0013(6)
F1 0.092(4) 0.038(3) 0.024(3) -0.004(2) 0.001(2) -0.001(3)
F2 0.071(4) 0.052(4) 0.035(3) 0.015(2) 0.011(2) 0.003(3)
F3 0.053(3) 0.077(4) 0.018(2) 0.010(2) 0.008(2) 0.015(3)
F4 0.069(4) 0.064(3) 0.026(3) -0.011(2) 0.006(2) 0.005(3)
F5 0.070(4) 0.038(3) 0.027(3) -0.007(2) 0.005(2) 0.002(2)
F6 0.080(5) 0.053(4) 0.089(5) 0.001(3) -0.045(4) -0.015(3)
F7 0.091(5) 0.125(6) 0.195(8) 0.085(6) -0.083(5) -0.073(5)
F8 0.018(4) 0.278(11) 0.233(9) 0.175(8) 0.010(4) -0.017(5)
F9 0.067(5) 0.239(9) 0.116(6) 0.082(6) 0.061(4) 0.078(6)
F10 0.065(4) 0.088(4) 0.049(3) 0.006(3) 0.022(3) 0.035(3)
F11 0.038(3) 0.037(3) 0.028(2) -0.001(2) -0.004(2) -0.002(2)
F12 0.043(3) 0.051(3) 0.039(3) 0.018(2) 0.004(2) 0.003(2)
F13 0.063(3) 0.089(4) 0.017(3) 0.017(2) -0.004(2) 0.000(3)
F14 0.076(4) 0.079(4) 0.022(3) -0.011(2) -0.001(2) -0.014(3)
F15 0.072(4) 0.037(3) 0.030(3) -0.005(2) 0.002(2) -0.010(2)
C1 0.028(5) 0.020(4) 0.026(4) 0.001(3) 0.004(4) 0.001(4)
C2 0.029(5) 0.052(6) 0.033(5) 0.006(4) 0.013(4) 0.003(4)
C3 0.039(5) 0.042(5) 0.021(4) 0.012(4) 0.019(4) 0.007(4)
C4 0.039(5) 0.032(5) 0.013(4) -0.001(3) 0.011(4) 0.006(4)
C5 0.041(5) 0.031(5) 0.014(4) 0.003(3) 0.007(4) 0.005(4)
C6 0.035(5) 0.027(5) 0.020(4) 0.000(3) 0.002(4) 0.003(4)
C7 0.034(5) 0.056(6) 0.017(4) 0.002(4) -0.004(4) 0.010(5)
C8 0.027(5) 0.055(6) 0.024(5) -0.001(4) -0.010(4) 0.004(4)
C9 0.027(5) 0.034(5) 0.031(5) -0.002(3) 0.002(4) 0.003(4)
C10 0.022(5) 0.034(5) 0.029(5) -0.002(4) 0.004(4) 0.003(4)
C11 0.025(5) 0.035(5) 0.015(4) -0.004(3) -0.004(3) -0.007(4)
C12 0.023(5) 0.030(5) 0.032(5) 0.005(4) 0.014(4) 0.000(4)
C13 0.026(5) 0.031(5) 0.020(4) 0.004(3) 0.005(4) 0.002(4)
C14 0.029(5) 0.025(5) 0.022(4) 0.003(3) 0.010(4) -0.001(4)
C15 0.024(5) 0.036(5) 0.017(4) 0.002(3) 0.000(3) 0.006(4)
C16 0.027(4) 0.031(4) 0.013(4) -0.008(3) 0.002(3) -0.004(4)
C17 0.026(5) 0.048(5) 0.022(4) 0.004(4) -0.004(3) -0.002(4)
C18 0.024(5) 0.044(5) 0.034(5) 0.001(4) -0.003(4) -0.009(4)
C19 0.032(5) 0.029(5) 0.017(4) -0.004(3) 0.007(4) 0.002(4)
N21 0.025(4) 0.031(4) 0.017(3) 0.003(3) 0.003(3) 0.001(3)
N22 0.019(3) 0.033(4) 0.022(3) -0.001(3) 0.004(3) -0.003(3)
N23 0.022(4) 0.026(4) 0.016(3) 0.005(3) -0.003(3) -0.005(3)
N24 0.023(3) 0.028(4) 0.008(3) 0.006(2) 0.000(3) -0.001(3)
C25 0.031(5) 0.042(6) 0.014(4) 0.005(4) 0.008(3) 0.007(4)
C26 0.045(6) 0.044(6) 0.022(5) -0.005(4) -0.002(4) 0.008(4)
C27 0.040(5) 0.039(6) 0.022(5) 0.012(4) 0.001(4) -0.001(4)
C28 0.038(5) 0.058(6) 0.008(4) 0.010(4) 0.004(4) 0.007(4)
C29 0.032(5) 0.054(6) 0.017(5) -0.010(4) -0.001(4) 0.002(4)
C30 0.045(5) 0.027(6) 0.027(5) 0.004(4) 0.008(4) 0.009(4)
C31 0.047(7) 0.055(8) 0.068(8) 0.027(6) -0.019(6) -0.015(6)
C32 0.030(8) 0.113(12) 0.127(12) 0.033(9) -0.022(8) -0.025(8)
C33 0.023(9) 0.20(2) 0.139(15) 0.123(15) 0.007(9) -0.008(11)
C34 0.029(8) 0.163(14) 0.089(10) 0.078(9) 0.022(7) 0.033(8)
C35 0.040(6) 0.078(8) 0.043(6) 0.038(6) 0.011(5) 0.010(6)
C36 0.028(5) 0.046(6) 0.025(5) 0.014(4) -0.002(4) 0.007(5)
C37 0.026(5) 0.029(5) 0.018(4) 0.002(4) 0.006(3) 0.001(4)
C38 0.027(5) 0.042(6) 0.013(4) -0.001(4) -0.002(3) -0.002(4)
C39 0.043(5) 0.034(6) 0.023(5) 0.013(4) 0.012(4) 0.007(4)
C40 0.036(5) 0.061(7) 0.019(5) 0.013(4) 0.002(4) -0.004(5)
C41 0.051(6) 0.053(6) 0.016(4) -0.013(4) -0.002(4) -0.014(5)
C42 0.037(5) 0.041(6) 0.018(4) -0.003(4) 0.003(3) -0.004(4)
N43 0.034(4) 0.026(4) 0.016(3) -0.001(3) 0.006(3) -0.007(3)
C44 0.037(5) 0.036(5) 0.017(4) 0.005(4) 0.002(4) 0.001(4)
C45 0.042(5) 0.032(5) 0.031(5) 0.007(4) 0.006(4) 0.011(4)
C46 0.047(5) 0.031(5) 0.035(5) -0.001(4) 0.017(4) 0.004(4)
C47 0.062(6) 0.029(5) 0.027(5) -0.002(4) 0.008(4) -0.003(5)
C48 0.040(5) 0.029(5) 0.021(4) -0.003(4) 0.003(4) 0.004(4)
N49 0.024(4) 0.034(4) 0.025(4) 0.001(3) 0.004(3) -0.003(3)
C50 0.028(5) 0.039(6) 0.022(4) -0.002(4) 0.002(4) -0.008(4)
C51 0.028(5) 0.027(5) 0.041(5) 0.006(4) -0.003(4) -0.003(4)
C52 0.034(5) 0.032(5) 0.052(6) -0.005(5) 0.007(4) -0.003(4)
C53 0.057(6) 0.042(6) 0.039(5) -0.006(5) 0.021(5) 0.009(5)
C54 0.056(6) 0.037(6) 0.017(4) -0.002(4) 0.009(4) 0.005(4)
C55 0.055(10) 0.050(11) 0.28(3) 0.072(13) 0.000(14) 0.015(9)
C56 0.13(2) 0.073(13) 0.21(2) 0.011(14) 0.098(17) -0.005(12)
C57 0.143(19) 0.115(16) 0.28(3) -0.009(15) -0.035(19) 0.01(2)
C58 0.19(2) 0.26(2) 0.133(16) 0.118(16) 0.075(13) 0.124(18)
C59 0.152(17) 0.111(14) 0.30(3) 0.071(16) 0.140(19) 0.039(13)
C60 0.119(16) 0.173(19) 0.25(2) 0.146(17) 0.068(17) 0.067(14)
C61 0.097(16) 0.41(4) 0.30(3) 0.27(3) 0.047(18) 0.08(2)
C62 0.102(17) 0.75(7) 0.13(2) 0.15(3) 0.034(14) 0.18(3)
C63 0.18(2) 0.65(6) 0.074(12) 0.05(2) 0.054(15) 0.23(3)

loop_
_atom_type_symbol
_atom_type_description
_atom_type_scat_dispersion_real
_atom_type_scat_dispersion_imag
_atom_type_scat_source
C C 0.0033 0.0016 'International Tables Vol C Tables 4.2.6.8 and 6.1.1.4'
H H 0.0000 0.0000 'International Tables Vol C Tables 4.2.6.8 and 6.1.1.4'
F F 0.0171 0.0103 'International Tables Vol C Tables 4.2.6.8 and 6.1.1.4'
N N 0.0061 0.0033 'International Tables Vol C Tables 4.2.6.8 and 6.1.1.4'
Cr Cr 0.3209 0.6236 'International Tables Vol C Tables 4.2.6.8 and 6.1.1.4'

loop_
_geom_angle_atom_site_label_1
_geom_angle_atom_site_label_2
_geom_angle_atom_site_label_3
_geom_angle
_geom_angle_site_symmetry_1
_geom_angle_site_symmetry_3
_geom_angle_publ_flag
N24 Cr N21 81.0(2) . . ?
N24 Cr N22 172.2(2) . . ?
N21 Cr N22 91.3(2) . . ?
N24 Cr N23 90.8(2) . . ?
N21 Cr N23 171.8(2) . . ?
N22 Cr N23 96.9(2) . . ?
N24 Cr N43 92.8(2) . . ?
N21 Cr N43 91.1(2) . . ?
N22 Cr N43 88.3(2) . . ?
N23 Cr N43 88.6(2) . . ?
N24 Cr N49 88.3(2) . . ?
N21 Cr N49 88.4(2) . . ?
N22 Cr N49 90.5(2) . . ?
N23 Cr N49 92.1(2) . . ?
N43 Cr N49 178.6(2) . . ?
N21 C1 C2 107.1(6) . . ?
N21 C1 C19 114.4(6) . . ?
C2 C1 C19 138.4(7) . . ?
C3 C2 C1 106.9(7) . . ?
C3 C2 H2 126.5 . . ?
C1 C2 H2 126.5 . . ?
C2 C3 C4 108.8(6) . . ?
C2 C3 H3 125.6 . . ?
C4 C3 H3 125.6 . . ?
N21 C4 C3 106.4(6) . . ?
N21 C4 C5 119.4(6) . . ?
C3 C4 C5 134.0(6) . . ?
C6 C5 C4 126.2(6) . . ?
C6 C5 C25 117.5(7) . . ?
C4 C5 C25 116.3(6) . . ?
N22 C6 C5 124.1(6) . . ?
N22 C6 C7 106.4(6) . . ?
C5 C6 C7 129.3(7) . . ?
C8 C7 C6 108.7(6) . . ?
C8 C7 H7 125.6 . . ?
C6 C7 H7 125.6 . . ?
C7 C8 C9 107.7(7) . . ?
C7 C8 H8 126.2 . . ?
C9 C8 H8 126.2 . . ?
N22 C9 C10 123.6(7) . . ?
N22 C9 C8 107.6(6) . . ?
C10 C9 C8 128.6(7) . . ?
C11 C10 C9 127.9(7) . . ?
C11 C10 C36 116.4(6) . . ?
C9 C10 C36 115.7(6) . . ?
N23 C11 C10 123.8(6) . . ?
N23 C11 C12 107.4(6) . . ?
C10 C11 C12 128.8(7) . . ?
C13 C12 C11 108.1(6) . . ?
C13 C12 H12 125.9 . . ?
C11 C12 H12 125.9 . . ?
C12 C13 C14 108.2(6) . . ?
C12 C13 H13 125.9 . . ?
C14 C13 H13 125.9 . . ?
N23 C14 C15 124.8(6) . . ?
N23 C14 C13 106.4(6) . . ?
C15 C14 C13 128.8(6) . . ?
C14 C15 C16 125.7(6) . . ?
C14 C15 C37 117.5(6) . . ?
C16 C15 C37 116.8(6) . . ?
N24 C16 C17 107.8(6) . . ?
N24 C16 C15 119.2(6) . . ?
C17 C16 C15 132.9(6) . . ?
C18 C17 C16 107.2(6) . . ?
C18 C17 H17 126.4 . . ?
C16 C17 H17 126.4 . . ?
C17 C18 C19 108.6(7) . . ?
C17 C18 H18 125.7 . . ?
C19 C18 H18 125.7 . . ?
N24 C19 C18 107.5(6) . . ?
N24 C19 C1 110.7(6) . . ?
C18 C19 C1 141.6(7) . . ?
C4 N21 C1 110.8(6) . . ?
C4 N21 Cr 132.1(5) . . ?
C1 N21 Cr 116.0(4) . . ?
C9 N22 C6 109.5(6) . . ?
C9 N22 Cr 123.4(5) . . ?
C6 N22 Cr 126.5(5) . . ?
C11 N23 C14 109.8(6) . . ?
C11 N23 Cr 123.6(4) . . ?
C14 N23 Cr 126.2(5) . . ?
C16 N24 C19 108.9(5) . . ?
C16 N24 Cr 132.4(5) . . ?
C19 N24 Cr 117.2(4) . . ?
C26 C25 C30 115.2(7) . . ?
C26 C25 C5 122.0(7) . . ?
C30 C25 C5 122.8(7) . . ?
F1 C26 C27 117.5(7) . . ?
F1 C26 C25 119.2(7) . . ?
C27 C26 C25 123.2(7) . . ?
F2 C27 C28 121.0(7) . . ?
F2 C27 C26 120.4(7) . . ?
C28 C27 C26 118.6(8) . . ?
F3 C28 C29 119.7(7) . . ?
F3 C28 C27 119.3(8) . . ?
C29 C28 C27 120.9(7) . . ?
F4 C29 C28 120.5(7) . . ?
F4 C29 C30 119.6(8) . . ?
C28 C29 C30 119.9(7) . . ?
F5 C30 C29 118.3(7) . . ?
F5 C30 C25 119.5(6) . . ?
C29 C30 C25 122.1(7) . . ?
F6 C31 C36 119.5(9) . . ?
F6 C31 C32 118.7(12) . . ?
C36 C31 C32 121.8(12) . . ?
C33 C32 F7 119.7(15) . . ?
C33 C32 C31 122.7(15) . . ?
F7 C32 C31 117.5(16) . . ?
C32 C33 F8 122(2) . . ?
C32 C33 C34 117.8(13) . . ?
F8 C33 C34 120(2) . . ?
F9 C34 C35 121.1(16) . . ?
F9 C34 C33 119.7(14) . . ?
C35 C34 C33 119.3(14) . . ?
F10 C35 C36 119.8(8) . . ?
F10 C35 C34 116.9(11) . . ?
C36 C35 C34 123.3(12) . . ?
C35 C36 C31 115.1(9) . . ?
C35 C36 C10 121.0(8) . . ?
C31 C36 C10 123.8(8) . . ?
C38 C37 C42 115.5(7) . . ?
C38 C37 C15 120.6(6) . . ?
C42 C37 C15 124.0(7) . . ?
F11 C38 C39 116.7(7) . . ?
F11 C38 C37 120.3(6) . . ?
C39 C38 C37 123.0(7) . . ?
F12 C39 C40 119.5(7) . . ?
F12 C39 C38 120.9(7) . . ?
C40 C39 C38 119.7(7) . . ?
F13 C40 C41 120.1(8) . . ?
F13 C40 C39 120.6(8) . . ?
C41 C40 C39 119.2(7) . . ?
F14 C41 C40 120.5(7) . . ?
F14 C41 C42 119.3(8) . . ?
C40 C41 C42 120.1(7) . . ?
F15 C42 C41 118.4(7) . . ?
F15 C42 C37 119.1(6) . . ?
C41 C42 C37 122.5(8) . . ?
C48 N43 C44 116.0(6) . . ?
C48 N43 Cr 122.2(5) . . ?
C44 N43 Cr 121.7(5) . . ?
N43 C44 C45 124.0(7) . . ?
N43 C44 H44 118.0 . . ?
C45 C44 H44 118.0 . . ?
C44 C45 C46 118.8(7) . . ?
C44 C45 H45 120.6 . . ?
C46 C45 H45 120.6 . . ?
C47 C46 C45 118.4(8) . . ?
C47 C46 H46 120.8 . . ?
C45 C46 H46 120.8 . . ?
C46 C47 C48 119.7(7) . . ?
C46 C47 H47 120.2 . . ?
C48 C47 H47 120.2 . . ?
N43 C48 C47 123.0(7) . . ?
N43 C48 H48 118.5 . . ?
C47 C48 H48 118.5 . . ?
C54 N49 C50 117.0(6) . . ?
C54 N49 Cr 120.9(5) . . ?
C50 N49 Cr 122.0(5) . . ?
N49 C50 C51 122.9(7) . . ?
N49 C50 H50 118.6 . . ?
C51 C50 H50 118.6 . . ?
C52 C51 C50 118.8(7) . . ?
C52 C51 H51 120.6 . . ?
C50 C51 H51 120.6 . . ?
C53 C52 C51 118.1(8) . . ?
C53 C52 H52 120.9 . . ?
C51 C52 H52 120.9 . . ?
C52 C53 C54 119.8(8) . . ?
C52 C53 H53 120.1 . . ?
C54 C53 H53 120.1 . . ?
N49 C54 C53 123.3(7) . . ?
N49 C54 H54 118.4 . . ?
C53 C54 H54 118.4 . . ?
C56 C55 C57 117.6(17) . 7_545 ?
C56 C55 H55 121.2 . . ?
C57 C55 H55 121.2 7_545 . ?
C55 C56 C57 121.8(17) . . ?
C55 C56 H56 119.1 . . ?
C57 C56 H56 119.1 . . ?
C55 C57 C56 120.5(19) 7_545 . ?
C55 C57 H57 119.8 7_545 . ?
C56 C57 H57 119.8 . . ?
C59 C58 C63 120.0 . . ?
C59 C58 H58 120.0 . . ?
C63 C58 H58 120.0 . . ?
C60 C59 C58 120.0 . . ?
C60 C59 H59 120.0 . . ?
C58 C59 H59 120.0 . . ?
C59 C60 C61 120.0 . . ?
C59 C60 H60 120.0 . . ?
C61 C60 H60 120.0 . . ?
C62 C61 C60 120.0 . . ?
C62 C61 H61 120.0 . . ?
C60 C61 H61 120.0 . . ?
C61 C62 C63 120.0 . . ?
C61 C62 H62 120.0 . . ?
C63 C62 H62 120.0 . . ?
C62 C63 C58 120.0 . . ?
C62 C63 H63 120.0 . . ?
C58 C63 H63 120.0 . . ?

loop_
_geom_bond_atom_site_label_1
_geom_bond_atom_site_label_2
_geom_bond_distance
_geom_bond_site_symmetry_2
_geom_bond_publ_flag
Cr N24 1.926(5) . ?
Cr N21 1.929(6) . ?
Cr N22 1.943(5) . ?
Cr N23 1.952(5) . ?
Cr N43 2.109(6) . ?
Cr N49 2.129(6) . ?
F1 C26 1.350(8) . ?
F2 C27 1.344(9) . ?
F3 C28 1.352(7) . ?
F4 C29 1.354(8) . ?
F5 C30 1.343(8) . ?
F6 C31 1.350(11) . ?
F7 C32 1.373(15) . ?
F8 C33 1.326(14) . ?
F9 C34 1.341(15) . ?
F10 C35 1.352(11) . ?
F11 C38 1.355(8) . ?
F12 C39 1.354(8) . ?
F13 C40 1.345(8) . ?
F14 C41 1.359(8) . ?
F15 C42 1.352(9) . ?
C1 N21 1.370(8) . ?
C1 C2 1.426(9) . ?
C1 C19 1.444(9) . ?
C2 C3 1.377(10) . ?
C2 H2 0.9500 . ?
C3 C4 1.419(10) . ?
C3 H3 0.9500 . ?
C4 N21 1.363(8) . ?
C4 C5 1.426(10) . ?
C5 C6 1.409(10) . ?
C5 C25 1.489(9) . ?
C6 N22 1.397(8) . ?
C6 C7 1.436(10) . ?
C7 C8 1.361(10) . ?
C7 H7 0.9500 . ?
C8 C9 1.440(10) . ?
C8 H8 0.9500 . ?
C9 N22 1.370(9) . ?
C9 C10 1.437(10) . ?
C10 C11 1.404(9) . ?
C10 C36 1.493(10) . ?
C11 N23 1.367(8) . ?
C11 C12 1.433(9) . ?
C12 C13 1.360(9) . ?
C12 H12 0.9500 . ?
C13 C14 1.438(9) . ?
C13 H13 0.9500 . ?
C14 N23 1.390(8) . ?
C14 C15 1.405(9) . ?
C15 C16 1.428(9) . ?
C15 C37 1.500(9) . ?
C16 N24 1.366(8) . ?
C16 C17 1.425(9) . ?
C17 C18 1.377(10) . ?
C17 H17 0.9500 . ?
C18 C19 1.395(10) . ?
C18 H18 0.9500 . ?
C19 N24 1.395(8) . ?
C25 C26 1.388(10) . ?
C25 C30 1.392(10) . ?
C26 C27 1.378(10) . ?
C27 C28 1.357(10) . ?
C28 C29 1.356(11) . ?
C29 C30 1.372(10) . ?
C31 C36 1.376(12) . ?
C31 C32 1.384(15) . ?
C32 C33 1.32(2) . ?
C33 C34 1.39(2) . ?
C34 C35 1.390(14) . ?
C35 C36 1.368(12) . ?
C37 C38 1.376(10) . ?
C37 C42 1.385(10) . ?
C38 C39 1.375(9) . ?
C39 C40 1.368(11) . ?
C40 C41 1.365(11) . ?
C41 C42 1.373(10) . ?
N43 C48 1.347(8) . ?
N43 C44 1.351(8) . ?
C44 C45 1.370(10) . ?
C44 H44 0.9500 . ?
C45 C46 1.378(10) . ?
C45 H45 0.9500 . ?
C46 C47 1.373(10) . ?
C46 H46 0.9500 . ?
C47 C48 1.378(10) . ?
C47 H47 0.9500 . ?
C48 H48 0.9500 . ?
N49 C54 1.335(8) . ?
N49 C50 1.342(9) . ?
C50 C51 1.398(10) . ?
C50 H50 0.9500 . ?
C51 C52 1.379(10) . ?
C51 H51 0.9500 . ?
C52 C53 1.373(11) . ?
C52 H52 0.9500 . ?
C53 C54 1.377(10) . ?
C53 H53 0.9500 . ?
C54 H54 0.9500 . ?
C55 C56 1.31(2) . ?
C55 C57 1.32(2) 7_545 ?
C55 H55 0.9500 . ?
C56 C57 1.36(2) . ?
C56 H56 0.9500 . ?
C57 C55 1.32(2) 7_545 ?
C57 H57 0.9500 . ?
C58 C59 1.3900 . ?
C58 C63 1.3900 . ?
C58 H58 0.9500 . ?
C59 C60 1.3900 . ?
C59 H59 0.9500 . ?
C60 C61 1.3900 . ?
C60 H60 0.9500 . ?
C61 C62 1.3900 . ?
C61 H61 0.9500 . ?
C62 C63 1.3900 . ?
C62 H62 0.9500 . ?
C63 H63 0.9500 . ?
